data_4135427
loop_
_publ_author_name
'Shi, Zhao-Tao'
'Hu, Yi-Xiong'
'Hu, Zhubin'
'Zhang, Qi'
'Chen, Shao-Yu'
'Chen, Meng'
'Yu, Jing-Jing'
'Yin, Guang-Qiang'
'Sun, Haitao'
'Xu, Lin'
'Li, Xiaopeng'
'Feringa, Ben L.'
'Yang, Hai-Bo'
'Tian, He'
'Qu, Da-Hui'

_publ_section_title
;
 Visible-Light-Driven Rotation of Molecular Motors in Discrete
 Supramolecular Metallacycles
;
_journal_name_full 'Journal of the American Chemical Society'
_journal_paper_doi 10.1021/jacs.0c11752
_journal_year 2020
_chemical_absolute_configuration rmad
_chemical_formula_moiety 'C37 H26 N2 O2'
_chemical_formula_sum 'C37 H26 N2 O2'
_chemical_formula_weight 530.60
_space_group_crystal_system orthorhombic
_space_group_IT_number 19
_space_group_name_Hall 'P 2ac 2ab'
_space_group_name_H-M_alt 'P 21 21 21'
_atom_sites_solution_hydrogens geom
_atom_sites_solution_primary dual
_audit_creation_date 2019-05-08
_audit_creation_method
;
Olex2 1.2
(compiled 2018.05.29 svn.r3508 for OlexSys, GUI svn.r5506)
;
_cell_angle_alpha 90
_cell_angle_beta 90
_cell_angle_gamma 90
_cell_formula_units_Z 4
_cell_length_a 7.304(7)
_cell_length_b 14.694(16)
_cell_length_c 25.32(3)
_cell_measurement_reflns_used 1196
_cell_measurement_temperature 296(2)
_cell_measurement_theta_max 45.80
_cell_measurement_theta_min 8.02
_cell_volume 2717(5)
_computing_cell_refinement 'SAINT v8.37A (Bruker, 2015)'
_computing_data_reduction 'SAINT v8.37A (Bruker, 2015)'
_computing_molecular_graphics 'Olex2 (Dolomanov et al., 2009)'
_computing_publication_material 'Olex2 (Dolomanov et al., 2009)'
_computing_structure_refinement 'ShelXL (Sheldrick, 2015)'
_computing_structure_solution 'ShelXT (Sheldrick, 2015)'
_diffrn_ambient_temperature 296
_diffrn_measured_fraction_theta_full 0.969
_diffrn_measured_fraction_theta_max 0.965
_diffrn_measurement_device_type 'Bruker D8 Venture'
_diffrn_measurement_method '\f and \w scans'
_diffrn_radiation_type GaK\a
_diffrn_radiation_wavelength 1.34139
_diffrn_reflns_av_R_equivalents 0.1687
_diffrn_reflns_av_unetI/netI 0.1483
_diffrn_reflns_Laue_measured_fraction_full 0.969
_diffrn_reflns_Laue_measured_fraction_max 0.965
_diffrn_reflns_limit_h_max 5
_diffrn_reflns_limit_h_min -8
_diffrn_reflns_limit_k_max 17
_diffrn_reflns_limit_k_min -18
_diffrn_reflns_limit_l_max 30
_diffrn_reflns_limit_l_min -30
_diffrn_reflns_number 27385
_diffrn_reflns_point_group_measured_fraction_full 0.968
_diffrn_reflns_point_group_measured_fraction_max 0.963
_diffrn_reflns_theta_full 53.594
_diffrn_reflns_theta_max 55.597
_diffrn_reflns_theta_min 3.025
_diffrn_standards_number 0
_exptl_absorpt_coefficient_mu 0.407
_exptl_absorpt_correction_T_max 0.7508
_exptl_absorpt_correction_T_min 0.4403
_exptl_absorpt_correction_type multi-scan
_exptl_absorpt_process_details
'SADABS-2016/2 (Bruker,2016/2) was used for absorption correction. wR2(int) was 0.1586 before and 0.1034 after correction. The Ratio of minimum to maximum transmission is 0.5864. The \l/2 correction factor is Not present.'
_exptl_crystal_colour yellow
_exptl_crystal_colour_primary yellow
_exptl_crystal_density_diffrn 1.297
_exptl_crystal_description needle
_exptl_crystal_F_000 1112
_exptl_crystal_size_max 0.1
_exptl_crystal_size_mid 0.03
_exptl_crystal_size_min 0.005
_refine_diff_density_max 0.181
_refine_diff_density_min -0.181
_refine_diff_density_rms 0.044
_refine_ls_abs_structure_details
;
 Flack x determined using 432 quotients [(I+)-(I-)]/[(I+)+(I-)]
 (Parsons, Flack and Wagner, Acta Cryst. B69 (2013) 249-259).
;
_refine_ls_abs_structure_Flack 0.4(8)
_refine_ls_extinction_coef 0.027(3)
_refine_ls_extinction_expression Fc^*^=kFc[1+0.001xFc^2^\l^3^/sin(2\q)]^-1/4^
_refine_ls_extinction_method 'SHELXL-2016/6 (Sheldrick 2016)'
_refine_ls_goodness_of_fit_ref 0.747
_refine_ls_hydrogen_treatment constr
_refine_ls_matrix_type full
_refine_ls_number_parameters 372
_refine_ls_number_reflns 5079
_refine_ls_number_restraints 0
_refine_ls_restrained_S_all 0.747
_refine_ls_R_factor_all 0.2512
_refine_ls_R_factor_gt 0.1094
_refine_ls_shift/su_max 0.001
_refine_ls_shift/su_mean 0.000
_refine_ls_structure_factor_coef Fsqd
_refine_ls_weighting_details 'w=1/[\s^2^(Fo^2^)+(0.0500P)^2^+10.0000P] where P=(Fo^2^+2Fc^2^)/3'
_refine_ls_weighting_scheme calc
_refine_ls_wR_factor_gt 0.2146
_refine_ls_wR_factor_ref 0.3180
_reflns_Friedel_coverage 0.747
_reflns_Friedel_fraction_full 0.967
_reflns_Friedel_fraction_max 0.961
_reflns_number_gt 1691
_reflns_number_total 5079
_reflns_threshold_expression 'I > 2\s(I)'
_cod_data_source_file ja0c11752_si_004.cif
_cod_data_source_block mj19295_0m
_cod_database_code 4135427
_shelx_shelxl_version_number 2016/6
_shelx_space_group_comment
;
The symmetry employed for this shelxl refinement is uniquely defined
by the following loop, which should always be used as a source of
symmetry information in preference to the above space-group names.
They are only intended as comments.
;
_shelx_estimated_absorpt_t_max 0.998
_shelx_estimated_absorpt_t_min 0.960
_olex2_refinement_description
;
1. Fixed Uiso
 At 1.2 times of:
  All C(H) groups, All C(H,H) groups
 At 1.5 times of:
  All C(H,H,H) groups
2.a Ternary CH refined with riding coordinates:
 C25(H25)
2.b Secondary CH2 refined with riding coordinates:
 C26(H26A,H26B)
2.c Aromatic/amide H refined with riding coordinates:
 C2(H2), C4(H4), C5(H5), C9(H9), C10(H10), C12(H12), C15(H15), C16(H16),
 C17(H17), C18(H18), C20(H20), C21(H21), C22(H22), C23(H23), C28(H28), C29(H29),
  C31(H31), C32(H32), C33(H33), C34(H34)
2.d Idealised Me refined as rotating group:
 C37(H37A,H37B,H37C)
;
_olex2_submission_special_instructions 'No special instructions were received'

loop_
_space_group_symop_operation_xyz
'x, y, z'
'-x+1/2, -y, z+1/2'
'-x, y+1/2, -z+1/2'
'x+1/2, -y+1/2, -z'

loop_
_atom_site_label
_atom_site_type_symbol
_atom_site_fract_x
_atom_site_fract_y
_atom_site_fract_z
_atom_site_U_iso_or_equiv
_atom_site_adp_type
_atom_site_occupancy
_atom_site_site_symmetry_order
_atom_site_calc_flag
_atom_site_refinement_flags_posn
_atom_site_refinement_flags_adp
_atom_site_refinement_flags_occupancy
_atom_site_disorder_assembly
_atom_site_disorder_group
O1 O 0.0393(15) -0.7530(6) -0.4898(4) 0.132(4) Uani 1 1 d . . . . .
O2 O 0.0573(17) -0.9653(7) -0.2575(5) 0.152(4) Uani 1 1 d . . . . .
N1 N 0.030(2) -0.2573(10) -0.4615(8) 0.165(7) Uani 1 1 d . . . . .
N2 N 0.046(2) -1.1455(10) -0.6739(7) 0.140(5) Uani 1 1 d . . . . .
C1 C 0.003(2) -0.6967(9) -0.4469(7) 0.113(4) Uani 1 1 d . . . . .
C2 C 0.030(2) -0.6059(8) -0.4594(6) 0.119(5) Uani 1 1 d . . . . .
H2 H 0.075884 -0.590229 -0.492467 0.142 Uiso 1 1 calc R . . . .
C3 C -0.010(2) -0.5393(8) -0.4238(7) 0.115(5) Uani 1 1 d . . . . .
C4 C -0.083(2) -0.5684(10) -0.3746(7) 0.129(5) Uani 1 1 d . . . . .
H4 H -0.115956 -0.524713 -0.349751 0.155 Uiso 1 1 calc R . . . .
C5 C -0.1079(19) -0.6589(9) -0.3626(6) 0.123(5) Uani 1 1 d . . . . .
H5 H -0.160562 -0.675351 -0.330529 0.148 Uiso 1 1 calc R . . . .
C6 C -0.053(2) -0.7269(8) -0.3988(7) 0.114(5) Uani 1 1 d . . . . .
C7 C -0.0808(19) -0.8254(9) -0.3892(7) 0.105(4) Uani 1 1 d . . . . .
C8 C -0.0717(19) -0.8793(8) -0.4377(7) 0.111(4) Uani 1 1 d . . . . .
C9 C -0.097(2) -0.9761(9) -0.4395(7) 0.120(5) Uani 1 1 d . . . . .
H9 H -0.131529 -1.007884 -0.409340 0.144 Uiso 1 1 calc R . . . .
C10 C -0.071(2) -1.0211(10) -0.4864(8) 0.119(5) Uani 1 1 d . . . . .
H10 H -0.090335 -1.083679 -0.485703 0.143 Uiso 1 1 calc R . . . .
C11 C -0.0213(18) -0.9859(9) -0.5330(7) 0.103(4) Uani 1 1 d . . . . .
C12 C 0.0129(18) -0.8916(8) -0.5317(6) 0.111(4) Uani 1 1 d . . . . .
H12 H 0.048677 -0.861518 -0.562353 0.133 Uiso 1 1 calc R . . . .
C13 C -0.006(2) -0.8438(9) -0.4854(7) 0.112(4) Uani 1 1 d . . . . .
C14 C 0.005(2) -0.4424(9) -0.4371(8) 0.121(5) Uani 1 1 d . . . . .
C15 C -0.025(3) -0.4101(11) -0.4859(8) 0.143(6) Uani 1 1 d . . . . .
H15 H -0.048513 -0.450803 -0.513174 0.172 Uiso 1 1 calc R . . . .
C16 C -0.020(3) -0.3188(10) -0.4967(8) 0.164(8) Uani 1 1 d . . . . .
H16 H -0.054068 -0.299229 -0.530231 0.197 Uiso 1 1 calc R . . . .
C17 C 0.059(2) -0.2859(10) -0.4127(10) 0.151(7) Uani 1 1 d . . . . .
H17 H 0.086145 -0.243780 -0.386464 0.181 Uiso 1 1 calc R . . . .
C18 C 0.050(2) -0.3784(9) -0.3998(7) 0.138(6) Uani 1 1 d . . . . .
H18 H 0.074675 -0.396757 -0.365429 0.166 Uiso 1 1 calc R . . . .
C19 C -0.0005(19) -1.0356(10) -0.5818(8) 0.111(4) Uani 1 1 d . . . . .
C20 C 0.058(2) -1.1267(10) -0.5808(8) 0.123(5) Uani 1 1 d . . . . .
H20 H 0.085018 -1.154029 -0.548579 0.148 Uiso 1 1 calc R . . . .
C21 C 0.075(2) -1.1738(11) -0.6246(9) 0.124(5) Uani 1 1 d . . . . .
H21 H 0.112070 -1.233983 -0.620809 0.149 Uiso 1 1 calc R . . . .
C22 C -0.007(2) -1.0577(14) -0.6752(7) 0.134(5) Uani 1 1 d . . . . .
H22 H -0.029298 -1.030826 -0.707869 0.160 Uiso 1 1 calc R . . . .
C23 C -0.030(2) -1.0061(10) -0.6303(9) 0.121(5) Uani 1 1 d . . . . .
H23 H -0.069374 -0.946337 -0.634411 0.145 Uiso 1 1 calc R . . . .
C24 C -0.092(2) -0.8546(10) -0.3385(8) 0.113(4) Uani 1 1 d . . . . .
C25 C -0.018(2) -0.8127(9) -0.2921(7) 0.125(5) Uani 1 1 d . . . . .
H25 H 0.045773 -0.756921 -0.302878 0.150 Uiso 1 1 calc R . . . .
C26 C 0.127(2) -0.8807(9) -0.2725(7) 0.141(6) Uani 1 1 d . . . . .
H26A H 0.216675 -0.889840 -0.300318 0.170 Uiso 1 1 calc R . . . .
H26B H 0.190542 -0.854180 -0.242551 0.170 Uiso 1 1 calc R . . . .
C27 C -0.098(2) -0.9899(11) -0.2814(8) 0.135(6) Uani 1 1 d . . . . .
C28 C -0.159(3) -1.0765(12) -0.2654(7) 0.149(6) Uani 1 1 d . . . . .
H28 H -0.088148 -1.111187 -0.242580 0.179 Uiso 1 1 calc R . . . .
C29 C -0.326(3) -1.1109(12) -0.2835(7) 0.156(7) Uani 1 1 d . . . . .
H29 H -0.373042 -1.165113 -0.270422 0.187 Uiso 1 1 calc R . . . .
C30 C -0.422(3) -1.0591(10) -0.3235(8) 0.136(6) Uani 1 1 d . . . . .
C31 C -0.592(3) -1.0886(12) -0.3429(8) 0.154(7) Uani 1 1 d . . . . .
H31 H -0.638045 -1.144152 -0.331299 0.185 Uiso 1 1 calc R . . . .
C32 C -0.689(2) -1.0409(12) -0.3768(9) 0.164(8) Uani 1 1 d . . . . .
H32 H -0.798153 -1.064045 -0.390381 0.197 Uiso 1 1 calc R . . . .
C33 C -0.627(2) -0.9552(10) -0.3922(8) 0.158(7) Uani 1 1 d . . . . .
H33 H -0.699201 -0.918278 -0.413581 0.190 Uiso 1 1 calc R . . . .
C34 C -0.461(2) -0.9264(10) -0.3756(7) 0.133(5) Uani 1 1 d . . . . .
H34 H -0.415680 -0.871680 -0.388668 0.160 Uiso 1 1 calc R . . . .
C35 C -0.353(2) -0.9757(9) -0.3396(7) 0.125(5) Uani 1 1 d . . . . .
C36 C -0.176(2) -0.9444(10) -0.3226(7) 0.118(5) Uani 1 1 d . . . . .
C37 C -0.140(3) -0.7899(11) -0.2461(7) 0.172(8) Uani 1 1 d . . . . .
H37A H -0.227528 -0.837713 -0.241138 0.258 Uiso 1 1 calc GR . . . .
H37B H -0.202538 -0.733739 -0.253002 0.258 Uiso 1 1 calc GR . . . .
H37C H -0.066874 -0.783561 -0.214713 0.258 Uiso 1 1 calc GR . . . .

loop_
_atom_site_aniso_label
_atom_site_aniso_U_11
_atom_site_aniso_U_22
_atom_site_aniso_U_33
_atom_site_aniso_U_23
_atom_site_aniso_U_13
_atom_site_aniso_U_12
O1 0.113(8) 0.075(5) 0.208(10) -0.007(6) 0.016(7) -0.020(6)
O2 0.114(9) 0.102(7) 0.240(12) 0.023(7) -0.034(8) -0.010(7)
N1 0.139(14) 0.093(10) 0.26(2) 0.021(12) -0.001(14) -0.001(10)
N2 0.110(11) 0.098(9) 0.212(16) -0.012(10) 0.009(11) -0.020(8)
C1 0.090(10) 0.085(9) 0.165(13) -0.020(9) 0.000(10) 0.014(8)
C2 0.089(10) 0.078(8) 0.190(14) -0.017(9) 0.013(10) -0.007(8)
C3 0.083(9) 0.075(8) 0.187(15) -0.013(9) -0.007(10) 0.010(7)
C4 0.127(13) 0.089(10) 0.172(14) -0.014(9) -0.022(11) 0.019(9)
C5 0.094(10) 0.083(9) 0.192(15) -0.033(9) -0.002(10) 0.011(7)
C6 0.085(10) 0.084(9) 0.175(14) 0.010(9) -0.006(10) -0.003(8)
C7 0.076(9) 0.091(9) 0.148(12) -0.016(9) 0.001(9) -0.001(7)
C8 0.068(8) 0.070(8) 0.194(15) -0.005(9) -0.007(9) 0.010(7)
C9 0.084(10) 0.081(9) 0.196(16) -0.004(9) -0.015(10) -0.014(7)
C10 0.099(11) 0.089(9) 0.169(15) -0.010(10) -0.005(11) -0.004(9)
C11 0.062(8) 0.105(10) 0.143(12) -0.010(10) -0.002(8) 0.005(7)
C12 0.079(9) 0.083(8) 0.172(13) -0.005(8) 0.005(9) -0.015(7)
C13 0.090(10) 0.098(10) 0.148(13) -0.011(10) -0.006(10) 0.005(8)
C14 0.091(11) 0.085(9) 0.186(15) -0.013(10) 0.004(11) 0.006(8)
C15 0.143(17) 0.105(11) 0.181(16) 0.005(11) 0.011(14) 0.005(11)
C16 0.20(2) 0.066(8) 0.225(18) 0.016(10) 0.009(17) 0.014(11)
C17 0.092(11) 0.079(10) 0.28(3) 0.004(12) 0.003(15) -0.014(8)
C18 0.104(12) 0.090(10) 0.220(17) -0.014(11) -0.012(11) 0.010(9)
C19 0.066(8) 0.113(12) 0.155(14) -0.013(11) 0.001(10) -0.025(8)
C20 0.073(9) 0.106(11) 0.191(17) -0.017(11) 0.006(10) -0.004(8)
C21 0.071(9) 0.107(11) 0.194(17) -0.011(13) 0.005(12) 0.004(8)
C22 0.098(12) 0.153(15) 0.150(14) -0.008(12) 0.005(10) -0.024(12)
C23 0.075(9) 0.105(10) 0.184(16) -0.014(12) 0.006(12) -0.015(8)
C24 0.071(9) 0.116(11) 0.153(13) 0.000(11) -0.005(10) 0.009(8)
C25 0.120(13) 0.087(9) 0.168(15) 0.004(9) 0.000(13) 0.017(9)
C26 0.110(13) 0.082(9) 0.232(18) 0.003(10) -0.020(12) -0.012(9)
C27 0.090(12) 0.093(10) 0.222(19) 0.015(11) -0.005(13) -0.023(9)
C28 0.122(15) 0.097(11) 0.23(2) 0.003(11) -0.006(14) 0.017(11)
C29 0.17(2) 0.103(12) 0.192(18) 0.009(12) -0.008(15) -0.002(13)
C30 0.104(13) 0.089(10) 0.217(18) -0.007(11) 0.020(12) -0.010(9)
C31 0.094(14) 0.116(13) 0.25(2) -0.008(13) 0.005(14) -0.019(11)
C32 0.066(9) 0.121(14) 0.31(2) -0.021(15) -0.014(13) -0.002(9)
C33 0.059(8) 0.088(10) 0.33(2) 0.006(12) -0.003(11) -0.008(8)
C34 0.093(12) 0.111(10) 0.195(15) 0.001(10) 0.018(11) 0.007(9)
C35 0.100(11) 0.072(8) 0.202(16) 0.022(9) -0.002(11) -0.006(8)
C36 0.087(10) 0.091(9) 0.177(15) 0.000(10) 0.003(10) -0.020(8)
C37 0.20(2) 0.123(13) 0.189(17) -0.011(12) 0.018(17) -0.054(14)

loop_
_atom_type_symbol
_atom_type_description
_atom_type_scat_dispersion_real
_atom_type_scat_dispersion_imag
_atom_type_scat_source
C C 0.0148 0.0070 'International Tables Vol C Tables 4.2.6.8 and 6.1.1.4'
H H 0.0000 0.0000 'International Tables Vol C Tables 4.2.6.8 and 6.1.1.4'
N N 0.0253 0.0136 'International Tables Vol C Tables 4.2.6.8 and 6.1.1.4'
O O 0.0412 0.0250 'International Tables Vol C Tables 4.2.6.8 and 6.1.1.4'

loop_
_geom_angle_atom_site_label_1
_geom_angle_atom_site_label_2
_geom_angle_atom_site_label_3
_geom_angle
_geom_angle_site_symmetry_1
_geom_angle_site_symmetry_3
_geom_angle_publ_flag
C13 O1 C1 117.8(12) . . ?
C27 O2 C26 115.4(13) . . ?
C16 N1 C17 117.2(16) . . ?
C21 N2 C22 111.6(16) . . ?
C2 C1 O1 111.5(15) . . ?
C6 C1 O1 124.3(13) . . ?
C6 C1 C2 124.1(14) . . ?
C1 C2 H2 119.7 . . ?
C3 C2 C1 120.6(15) . . ?
C3 C2 H2 119.7 . . ?
C2 C3 C4 116.4(13) . . ?
C2 C3 C14 121.9(16) . . ?
C4 C3 C14 121.4(14) . . ?
C3 C4 H4 118.9 . . ?
C5 C4 C3 122.3(14) . . ?
C5 C4 H4 118.9 . . ?
C4 C5 H5 119.9 . . ?
C4 C5 C6 120.1(15) . . ?
C6 C5 H5 119.9 . . ?
C1 C6 C5 115.9(13) . . ?
C1 C6 C7 120.4(14) . . ?
C5 C6 C7 123.1(15) . . ?
C8 C7 C6 112.7(14) . . ?
C24 C7 C6 118.2(14) . . ?
C24 C7 C8 128.7(13) . . ?
C9 C8 C7 124.0(16) . . ?
C13 C8 C7 122.5(12) . . ?
C13 C8 C9 112.7(15) . . ?
C8 C9 H9 120.4 . . ?
C10 C9 C8 119.2(16) . . ?
C10 C9 H9 120.4 . . ?
C9 C10 H10 116.1 . . ?
C11 C10 C9 127.9(15) . . ?
C11 C10 H10 116.1 . . ?
C10 C11 C12 114.1(14) . . ?
C10 C11 C19 126.0(15) . . ?
C12 C11 C19 119.9(16) . . ?
C11 C12 H12 119.8 . . ?
C13 C12 C11 120.3(15) . . ?
C13 C12 H12 119.8 . . ?
O1 C13 C8 120.8(13) . . ?
C12 C13 O1 113.6(15) . . ?
C12 C13 C8 125.5(14) . . ?
C15 C14 C3 122.9(16) . . ?
C15 C14 C18 115.4(15) . . ?
C18 C14 C3 121.6(17) . . ?
C14 C15 H15 119.1 . . ?
C14 C15 C16 121.8(18) . . ?
C16 C15 H15 119.1 . . ?
N1 C16 C15 122.8(19) . . ?
N1 C16 H16 118.6 . . ?
C15 C16 H16 118.6 . . ?
N1 C17 H17 119.4 . . ?
N1 C17 C18 121.3(19) . . ?
C18 C17 H17 119.4 . . ?
C14 C18 C17 121.1(17) . . ?
C14 C18 H18 119.4 . . ?
C17 C18 H18 119.4 . . ?
C20 C19 C11 119.8(18) . . ?
C23 C19 C11 127.9(17) . . ?
C23 C19 C20 112.3(16) . . ?
C19 C20 H20 119.5 . . ?
C21 C20 C19 121.0(17) . . ?
C21 C20 H20 119.5 . . ?
N2 C21 H21 116.2 . . ?
C20 C21 N2 127.7(17) . . ?
C20 C21 H21 116.2 . . ?
N2 C22 H22 118.6 . . ?
N2 C22 C23 122.8(16) . . ?
C23 C22 H22 118.6 . . ?
C19 C23 C22 124.6(16) . . ?
C19 C23 H23 117.7 . . ?
C22 C23 H23 117.7 . . ?
C7 C24 C25 128.2(15) . . ?
C7 C24 C36 123.5(16) . . ?
C25 C24 C36 108.1(15) . . ?
C24 C25 H25 108.0 . . ?
C24 C25 C26 104.2(12) . . ?
C24 C25 C37 120.4(16) . . ?
C26 C25 H25 108.0 . . ?
C37 C25 H25 108.0 . . ?
C37 C25 C26 107.6(15) . . ?
O2 C26 C25 114.5(13) . . ?
O2 C26 H26A 108.6 . . ?
O2 C26 H26B 108.6 . . ?
C25 C26 H26A 108.6 . . ?
C25 C26 H26B 108.6 . . ?
H26A C26 H26B 107.6 . . ?
O2 C27 C28 112.7(19) . . ?
O2 C27 C36 124.8(14) . . ?
C36 C27 C28 121.8(17) . . ?
C27 C28 H28 119.6 . . ?
C29 C28 C27 120.8(18) . . ?
C29 C28 H28 119.6 . . ?
C28 C29 H29 121.2 . . ?
C28 C29 C30 117.6(17) . . ?
C30 C29 H29 121.2 . . ?
C31 C30 C29 120.8(18) . . ?
C35 C30 C29 119.5(17) . . ?
C35 C30 C31 119.4(19) . . ?
C30 C31 H31 118.6 . . ?
C32 C31 C30 122.7(18) . . ?
C32 C31 H31 118.6 . . ?
C31 C32 H32 120.4 . . ?
C31 C32 C33 119.2(17) . . ?
C33 C32 H32 120.4 . . ?
C32 C33 H33 120.4 . . ?
C34 C33 C32 119.2(17) . . ?
C34 C33 H33 120.4 . . ?
C33 C34 H34 118.6 . . ?
C33 C34 C35 122.9(16) . . ?
C35 C34 H34 118.6 . . ?
C30 C35 C34 116.3(16) . . ?
C30 C35 C36 121.4(16) . . ?
C34 C35 C36 122.2(14) . . ?
C27 C36 C24 117.3(14) . . ?
C27 C36 C35 116.8(14) . . ?
C35 C36 C24 124.6(16) . . ?
C25 C37 H37A 109.5 . . ?
C25 C37 H37B 109.5 . . ?
C25 C37 H37C 109.5 . . ?
H37A C37 H37B 109.5 . . ?
H37A C37 H37C 109.5 . . ?
H37B C37 H37C 109.5 . . ?

loop_
_geom_bond_atom_site_label_1
_geom_bond_atom_site_label_2
_geom_bond_distance
_geom_bond_site_symmetry_2
_geom_bond_publ_flag
O1 C1 1.391(16) . ?
O1 C13 1.379(16) . ?
O2 C26 1.397(15) . ?
O2 C27 1.333(19) . ?
N1 C16 1.32(2) . ?
N1 C17 1.32(2) . ?
N2 C21 1.333(18) . ?
N2 C22 1.346(18) . ?
C1 C2 1.386(17) . ?
C1 C6 1.360(18) . ?
C2 H2 0.9300 . ?
C2 C3 1.363(17) . ?
C3 C4 1.421(19) . ?
C3 C14 1.467(19) . ?
C4 H4 0.9300 . ?
C4 C5 1.376(17) . ?
C5 H5 0.9300 . ?
C5 C6 1.414(18) . ?
C6 C7 1.482(17) . ?
C7 C8 1.462(18) . ?
C7 C24 1.356(17) . ?
C8 C9 1.435(16) . ?
C8 C13 1.400(18) . ?
C9 H9 0.9300 . ?
C9 C10 1.372(18) . ?
C10 H10 0.9300 . ?
C10 C11 1.339(18) . ?
C11 C12 1.409(16) . ?
C11 C19 1.443(19) . ?
C12 H12 0.9300 . ?
C12 C13 1.374(17) . ?
C14 C15 1.340(19) . ?
C14 C18 1.373(18) . ?
C15 H15 0.9300 . ?
C15 C16 1.370(18) . ?
C16 H16 0.9300 . ?
C17 H17 0.9300 . ?
C17 C18 1.398(19) . ?
C18 H18 0.9300 . ?
C19 C20 1.406(18) . ?
C19 C23 1.319(18) . ?
C20 H20 0.9300 . ?
C20 C21 1.31(2) . ?
C21 H21 0.9300 . ?
C22 H22 0.9300 . ?
C22 C23 1.378(19) . ?
C23 H23 0.9300 . ?
C24 C25 1.433(19) . ?
C24 C36 1.512(18) . ?
C25 H25 0.9800 . ?
C25 C26 1.537(19) . ?
C25 C37 1.51(2) . ?
C26 H26A 0.9700 . ?
C26 H26B 0.9700 . ?
C27 C28 1.41(2) . ?
C27 C36 1.37(2) . ?
C28 H28 0.9300 . ?
C28 C29 1.39(2) . ?
C29 H29 0.9300 . ?
C29 C30 1.45(2) . ?
C30 C31 1.40(2) . ?
C30 C35 1.386(18) . ?
C31 H31 0.9300 . ?
C31 C32 1.32(2) . ?
C32 H32 0.9300 . ?
C32 C33 1.39(2) . ?
C33 H33 0.9300 . ?
C33 C34 1.35(2) . ?
C34 H34 0.9300 . ?
C34 C35 1.40(2) . ?
C35 C36 1.44(2) . ?
C37 H37A 0.9600 . ?
C37 H37B 0.9600 . ?
C37 H37C 0.9600 . ?
